data_2219891
loop_
_publ_author_name
'Ali, Sajid'
'Rama, Nasim Hassan'
'Qadeer, Ghulam'
'Ruzicka, Ales'

_publ_section_title
;
 3-(4-Methoxybenzoyl)propionic acid
;
_journal_coeditor_code HK2556
_journal_issue 11
_journal_name_full 'Acta Crystallographica Section E'
_journal_page_first o2197
_journal_paper_doi 10.1107/S1600536808034508
_journal_volume 64
_journal_year 2008
_chemical_formula_iupac 'C11 H12 O4'
_chemical_formula_moiety 'C11 H12 O4'
_chemical_formula_sum 'C11 H12 O4'
_chemical_formula_weight 208.21
_chemical_melting_point 419(1)
_chemical_name_systematic
;
3-(4-Methoxybenzoyl)propionic acid
;
_space_group_IT_number 14
_symmetry_cell_setting monoclinic
_symmetry_space_group_name_Hall '-P 2ybc'
_symmetry_space_group_name_H-M 'P 1 21/c 1'
_atom_sites_solution_hydrogens geom
_atom_sites_solution_primary direct
_atom_sites_solution_secondary difmap
_audit_creation_method SHELXL-97
_cell_angle_alpha 90.00
_cell_angle_beta 90.107(6)
_cell_angle_gamma 90.00
_cell_formula_units_Z 4
_cell_length_a 5.0511(3)
_cell_length_b 10.0219(7)
_cell_length_c 20.0840(12)
_cell_measurement_reflns_used 8408
_cell_measurement_temperature 150.0(10)
_cell_measurement_theta_max 27.5
_cell_measurement_theta_min 1
_cell_volume 1016.68(11)
_computing_cell_refinement 'COLLECT (Hooft, 1998) and DENZO (Otwinowski & Minor, 1997)'
_computing_data_collection 'COLLECT (Hooft, 1998)'
_computing_data_reduction 'COLLECT (Hooft, 1998) and DENZO (Otwinowski & Minor, 1997)'
_computing_molecular_graphics 'PLATON (Spek, 2003)'
_computing_publication_material 'SHELXL97 (Sheldrick, 2008)'
_computing_structure_refinement 'SHELXL97 (Sheldrick, 2008)'
_computing_structure_solution 'SIR92 (Altomare <i>et al.</i>,  1994)'
_diffrn_ambient_temperature 150.0(10)
_diffrn_detector_area_resol_mean 9.091
_diffrn_measured_fraction_theta_full 0.974
_diffrn_measured_fraction_theta_max 0.974
_diffrn_measurement_device_type 'Bruker--Nonius KappaCCD area-detector'
_diffrn_measurement_method '\f and \w'
_diffrn_radiation_monochromator graphite
_diffrn_radiation_source 'fine-focus sealed tube'
_diffrn_radiation_type MoK\a
_diffrn_radiation_wavelength 0.71073
_diffrn_reflns_av_R_equivalents 0.0483
_diffrn_reflns_av_sigmaI/netI 0.0369
_diffrn_reflns_limit_h_max 6
_diffrn_reflns_limit_h_min -6
_diffrn_reflns_limit_k_max 13
_diffrn_reflns_limit_k_min -13
_diffrn_reflns_limit_l_max 22
_diffrn_reflns_limit_l_min -26
_diffrn_reflns_number 8320
_diffrn_reflns_theta_full 27.49
_diffrn_reflns_theta_max 27.49
_diffrn_reflns_theta_min 2.03
_exptl_absorpt_coefficient_mu 0.104
_exptl_absorpt_correction_T_max 0.987
_exptl_absorpt_correction_T_min 0.979
_exptl_absorpt_correction_type integration
_exptl_absorpt_process_details '(Coppens, 1970)'
_exptl_crystal_colour colorless
_exptl_crystal_density_diffrn 1.360
_exptl_crystal_density_method 'not measured'
_exptl_crystal_description block
_exptl_crystal_F_000 440
_exptl_crystal_size_max 0.196
_exptl_crystal_size_mid 0.184
_exptl_crystal_size_min 0.129
_refine_diff_density_max 0.181
_refine_diff_density_min -0.198
_refine_ls_extinction_method none
_refine_ls_goodness_of_fit_ref 1.126
_refine_ls_hydrogen_treatment constr
_refine_ls_matrix_type full
_refine_ls_number_parameters 136
_refine_ls_number_reflns 2236
_refine_ls_number_restraints 0
_refine_ls_restrained_S_all 1.126
_refine_ls_R_factor_all 0.0733
_refine_ls_R_factor_gt 0.0483
_refine_ls_shift/su_max 0.000
_refine_ls_shift/su_mean 0.000
_refine_ls_structure_factor_coef Fsqd
_refine_ls_weighting_details 'calc w=1/[\s^2^(Fo^2^)+(0.0363P)^2^+0.36P] where P=(Fo^2^+2Fc^2^)/3'
_refine_ls_weighting_scheme calc
_refine_ls_wR_factor_gt 0.0980
_refine_ls_wR_factor_ref 0.1116
_reflns_number_gt 1662
_reflns_number_total 2236
_reflns_threshold_expression I>2\s(I)
_cod_data_source_file hk2556.cif
_cod_data_source_block I
_cod_original_cell_volume 1016.67(11)
_cod_original_sg_symbol_H-M 'P 21/c'
_cod_database_code 2219891
_cod_database_fobs_code 2219891

loop_
_symmetry_equiv_pos_as_xyz
'x, y, z'
'-x, y+1/2, -z+1/2'
'-x, -y, -z'
'x, -y-1/2, z-1/2'

loop_
_atom_site_type_symbol
_atom_site_label
_atom_site_fract_x
_atom_site_fract_y
_atom_site_fract_z
_atom_site_U_iso_or_equiv
_atom_site_adp_type
_atom_site_calc_flag
_atom_site_refinement_flags
_atom_site_occupancy
O O1 0.0482(3) -0.08173(13) 0.07156(6) 0.0440(4) Uani d . 1
O O2 -0.2693(3) 0.06464(14) 0.04647(6) 0.0443(4) Uani d . 1
H H2 -0.1915 0.0654 0.0107 0.053 Uiso d R 1
O O3 0.1138(2) 0.13027(12) 0.19230(6) 0.0398(3) Uani d . 1
O O4 0.7706(3) -0.03563(14) 0.44558(7) 0.0477(4) Uani d . 1
C C1 -0.1507(3) -0.01793(17) 0.08665(8) 0.0323(4) Uani d . 1
C C2 -0.2850(3) -0.03301(19) 0.15227(8) 0.0355(4) Uani d . 1
H H2A -0.4267 -0.0977 0.1478 0.043 Uiso d R 1
H H2B -0.3645 0.0517 0.1644 0.043 Uiso d R 1
C C3 -0.1025(3) -0.07690(17) 0.20779(8) 0.0317(4) Uani d . 1
H H3A -0.0091 -0.1569 0.1941 0.038 Uiso d R 1
H H3B -0.2075 -0.0989 0.2467 0.038 Uiso d R 1
C C4 0.0958(3) 0.02952(16) 0.22605(8) 0.0297(4) Uani d . 1
C C5 0.2686(3) 0.00865(16) 0.28458(8) 0.0287(4) Uani d . 1
C C6 0.2583(3) -0.10711(17) 0.32209(8) 0.0333(4) Uani d . 1
H H6 0.1367 -0.1730 0.3108 0.040 Uiso d R 1
C C7 0.4243(3) -0.12673(18) 0.37606(9) 0.0363(4) Uani d . 1
H H7 0.4169 -0.2059 0.4002 0.044 Uiso d R 1
C C8 0.6011(3) -0.02784(18) 0.39356(8) 0.0343(4) Uani d . 1
C C9 0.6134(4) 0.09014(18) 0.35680(9) 0.0365(4) Uani d . 1
H H9 0.7319 0.1570 0.3688 0.044 Uiso d R 1
C C10 0.4502(3) 0.10717(17) 0.30291(9) 0.0339(4) Uani d . 1
H H10 0.4605 0.1855 0.2782 0.041 Uiso d R 1
C C11 0.7813(5) -0.1587(2) 0.48107(11) 0.0561(6) Uani d . 1
H H11A 0.6127 -0.1758 0.5013 0.067 Uiso d R 1
H H11B 0.9151 -0.1535 0.5150 0.067 Uiso d R 1
H H11C 0.8233 -0.2297 0.4508 0.067 Uiso d R 1

loop_
_atom_site_aniso_label
_atom_site_aniso_U_11
_atom_site_aniso_U_22
_atom_site_aniso_U_33
_atom_site_aniso_U_12
_atom_site_aniso_U_13
_atom_site_aniso_U_23
O1 0.0500(8) 0.0510(8) 0.0311(7) 0.0157(7) 0.0057(6) -0.0004(6)
O2 0.0502(8) 0.0558(8) 0.0268(6) 0.0147(7) 0.0026(6) 0.0017(6)
O3 0.0442(7) 0.0337(7) 0.0413(7) 0.0016(6) -0.0026(6) 0.0066(6)
O4 0.0528(8) 0.0466(8) 0.0436(8) -0.0063(7) -0.0184(6) 0.0049(6)
C1 0.0358(9) 0.0341(9) 0.0268(8) -0.0008(8) -0.0027(7) -0.0039(7)
C2 0.0317(8) 0.0441(10) 0.0307(9) -0.0015(8) 0.0018(7) -0.0002(8)
C3 0.0323(8) 0.0360(9) 0.0267(8) 0.0005(7) 0.0022(7) -0.0010(7)
C4 0.0303(8) 0.0295(9) 0.0293(8) 0.0062(7) 0.0066(7) -0.0007(7)
C5 0.0285(8) 0.0288(8) 0.0288(8) 0.0017(7) 0.0039(6) -0.0024(7)
C6 0.0355(9) 0.0306(9) 0.0338(9) -0.0057(7) 0.0001(7) -0.0005(7)
C7 0.0408(9) 0.0334(9) 0.0348(9) -0.0025(8) -0.0015(8) 0.0046(7)
C8 0.0343(9) 0.0381(10) 0.0304(9) 0.0015(8) -0.0025(7) -0.0023(7)
C9 0.0372(9) 0.0320(9) 0.0402(10) -0.0068(8) -0.0040(8) -0.0032(8)
C10 0.0364(9) 0.0288(9) 0.0364(9) 0.0001(7) 0.0031(7) 0.0006(7)
C11 0.0659(14) 0.0541(13) 0.0481(12) -0.0033(11) -0.0225(10) 0.0106(10)

loop_
_atom_type_symbol
_atom_type_description
_atom_type_scat_dispersion_real
_atom_type_scat_dispersion_imag
_atom_type_scat_source
C C 0.0033 0.0016 'International Tables Vol C Tables 4.2.6.8 and 6.1.1.4'
H H 0.0000 0.0000 'International Tables Vol C Tables 4.2.6.8 and 6.1.1.4'
O O 0.0106 0.0060 'International Tables Vol C Tables 4.2.6.8 and 6.1.1.4'

loop_
_exptl_crystal_face_index_h
_exptl_crystal_face_index_k
_exptl_crystal_face_index_l
_exptl_crystal_face_perp_dist
1 0 0 0.031
-1 0 0 0.088
0 1 0 0.086
0 -1 0 0.098
0 0 1 0.079
0 0 -1 0.127

loop_
_geom_angle_atom_site_label_1
_geom_angle_atom_site_label_2
_geom_angle_atom_site_label_3
_geom_angle
C1 O2 H2 109.2
C8 O4 C11 117.38(15)
O1 C1 O2 123.60(15)
O1 C1 C2 122.58(16)
O2 C1 C2 113.77(15)
C1 C2 C3 113.83(14)
C1 C2 H2A 108.8
C3 C2 H2A 108.8
C1 C2 H2B 108.8
C3 C2 H2B 108.7
H2A C2 H2B 107.6
C4 C3 C2 112.19(15)
C4 C3 H3A 109.3
C2 C3 H3A 109.2
C4 C3 H3B 109.2
C2 C3 H3B 109.1
H3A C3 H3B 107.9
O3 C4 C5 120.98(15)
O3 C4 C3 120.04(15)
C5 C4 C3 118.98(14)
C6 C5 C10 118.33(15)
C6 C5 C4 121.91(15)
C10 C5 C4 119.76(15)
C7 C6 C5 121.48(16)
C7 C6 H6 119.3
C5 C6 H6 119.2
C8 C7 C6 119.26(16)
C8 C7 H7 120.4
C6 C7 H7 120.3
O4 C8 C7 124.36(17)
O4 C8 C9 115.40(16)
C7 C8 C9 120.24(16)
C10 C9 C8 119.74(16)
C10 C9 H9 120.1
C8 C9 H9 120.2
C9 C10 C5 120.94(16)
C9 C10 H10 119.5
C5 C10 H10 119.6
O4 C11 H11A 109.5
O4 C11 H11B 109.5
H11A C11 H11B 109.5
O4 C11 H11C 109.4
H11A C11 H11C 109.5
H11B C11 H11C 109.5

loop_
_geom_bond_atom_site_label_1
_geom_bond_atom_site_label_2
_geom_bond_distance
O1 C1 1.230(2)
O2 C1 1.301(2)
O2 H2 0.8201
O3 C4 1.220(2)
O4 C8 1.352(2)
O4 C11 1.425(2)
C1 C2 1.491(2)
C2 C3 1.511(2)
C2 H2A 0.9700
C2 H2B 0.9699
C3 H3A 0.9700
C3 H3B 0.9701
C4 C3 1.508(2)
C5 C4 1.478(2)
C5 C6 1.384(2)
C5 C10 1.396(2)
C6 C7 1.383(2)
C6 H6 0.9300
C7 H7 0.9301
C8 C7 1.379(2)
C8 C9 1.395(2)
C9 H9 0.9300
C10 C9 1.370(2)
C10 H10 0.9299
C11 H11A 0.9600
C11 H11B 0.9600
C11 H11C 0.9600

loop_
_geom_hbond_atom_site_label_D
_geom_hbond_atom_site_label_H
_geom_hbond_atom_site_label_A
_geom_hbond_site_symmetry_A
_geom_hbond_distance_DH
_geom_hbond_distance_HA
_geom_hbond_distance_DA
_geom_hbond_angle_DHA
_geom_hbond_publ_flag
O2 H2 O1 3_555 0.82 1.81 2.628(3) 173 yes
C6 H6 O3 2_545 0.93 2.34 3.247(3) 164 yes
C11 H11B O4 3_756 0.96 2.60 3.328(3) 133 yes
C3 H3B Cg1 1_655 0.97 2.74 3.591(3) 146 yes

loop_
_cod_related_entry_id
_cod_related_entry_database
_cod_related_entry_code
1 ChemSpider 69077
